data_2207318
loop_
_publ_author_name
'Oku, Hiroyuki'
'Kuriyama, Keisuke'
'Omi, Kazuto'
'Yamada, Keiichi'
'Katakai, Ryoichi'

_publ_section_title
;<i>O</i>-Benzyl-<i>N</i>-<i>tert</i>-butoxycarbonyl-<small>L</small>-threonyl-<small>L</small>-proline
 trichloroethyl ester
 [Boc-<small>L</small>-Thr(Bzl)-<small>L</small>-Pro-OTce]
;
_journal_coeditor_code OB6568
_journal_issue 11
_journal_name_full 'Acta Crystallographica Section E'
_journal_page_first o3867
_journal_page_last o3869
_journal_paper_doi 10.1107/S1600536805026383
_journal_volume 61
_journal_year 2005
_chemical_formula_iupac 'C23 H31 Cl3 N2 O6'
_chemical_formula_moiety 'C23 H31 Cl3 N2 O6'
_chemical_formula_sum 'C23 H31 Cl3 N2 O6'
_chemical_formula_weight 537.87
_chemical_melting_point .371E-305
_chemical_name_systematic
;
N-tert-Butoxycarbonyl-O-benzyl-L-threonyl-L-proline trichloroethyl ester
;
_space_group_IT_number 19
_symmetry_cell_setting orthorhombic
_symmetry_space_group_name_Hall 'P 2ac 2ab'
_symmetry_space_group_name_H-M 'P 21 21 21'
_cell_angle_alpha 90.0000
_cell_angle_beta 90.0000
_cell_angle_gamma 90.0000
_cell_formula_units_Z 4
_cell_length_a 11.311(9)
_cell_length_b 11.693(7)
_cell_length_c 19.417(12)
_cell_measurement_reflns_used 21410
_cell_measurement_temperature 173.1
_cell_measurement_theta_max 67.2
_cell_measurement_theta_min 3.9
_cell_volume 2568(3)
_computing_cell_refinement RAPID-AUTO
_computing_data_collection 'RAPID-AUTO (Rigaku/MSC, 2003)'
_computing_data_reduction 'CrystalStructure (Rigaku/MSC, 2003)'
_computing_molecular_graphics 'ORTEP (Johnson, 1965)'
_computing_publication_material CrystalStructure
_computing_structure_refinement 'CRYSTALS (Betteridge et al., 2003)'
_computing_structure_solution 'SIR2002 (Burla et al., 2003)'
_diffrn_detector_area_resol_mean 10.00
_diffrn_measured_fraction_theta_full 0.997
_diffrn_measured_fraction_theta_max 0.997
_diffrn_measurement_device_type 'Rigaku R-AXIS RAPID'
_diffrn_measurement_method \w
_diffrn_radiation_type 'Cu K\a'
_diffrn_radiation_wavelength 1.5418
_diffrn_reflns_av_R_equivalents 0.071
_diffrn_reflns_limit_h_max 13
_diffrn_reflns_limit_h_min -13
_diffrn_reflns_limit_k_max 14
_diffrn_reflns_limit_k_min -14
_diffrn_reflns_limit_l_max 23
_diffrn_reflns_limit_l_min -23
_diffrn_reflns_number 20848
_diffrn_reflns_theta_full 68.24
_diffrn_reflns_theta_max 68.24
_exptl_absorpt_coefficient_mu 3.581
_exptl_absorpt_correction_type none
_exptl_crystal_colour colorless
_exptl_crystal_density_diffrn 1.391
_exptl_crystal_density_method 'not measured'
_exptl_crystal_description platelet
_exptl_crystal_F_000 1128.00
_exptl_crystal_size_max 0.05
_exptl_crystal_size_mid 0.02
_exptl_crystal_size_min 0.01
_refine_diff_density_max 0.74
_refine_diff_density_min -1.01
_refine_ls_abs_structure_details 'Flack (1983), 1983 Friedel pairs'
_refine_ls_abs_structure_Flack 0.16(2)
_refine_ls_extinction_method none
_refine_ls_goodness_of_fit_ref 0.968
_refine_ls_hydrogen_treatment constr
_refine_ls_number_parameters 339
_refine_ls_number_reflns 4647
_refine_ls_R_factor_gt 0.0628
_refine_ls_shift/su_max 0.0000
_refine_ls_structure_factor_coef Fsqd
_refine_ls_weighting_details 'w = 4Fo^2^/[0.0008Fo^2^ + \s(Fo^2^)]'
_refine_ls_weighting_scheme calc
_refine_ls_wR_factor_ref 0.1449
_reflns_number_gt 2140
_reflns_number_total 4647
_reflns_threshold_expression F^2^>2\s(F^2^)
_cod_data_source_file ob6568.cif
_cod_data_source_block I
_cod_database_code 2207318
_cod_database_fobs_code 2207318

loop_
_symmetry_equiv_pos_site_id
_symmetry_equiv_pos_as_xyz
1 +X,+Y,+Z
2 1/2+X,1/2-Y,-Z
3 -X,1/2+Y,1/2-Z
4 1/2-X,-Y,1/2+Z

loop_
_atom_site_label
_atom_site_fract_x
_atom_site_fract_y
_atom_site_fract_z
_atom_site_U_iso_or_equiv
_atom_site_adp_type
_atom_site_calc_flag
_atom_site_refinement_flags
_atom_site_occupancy
_atom_site_type_symbol
Cl41 0.64804(14) 0.31124(14) -0.07075(10) 0.0629(5) Uani d . 1.00 Cl
Cl42 0.56749(17) 0.34932(16) -0.20790(9) 0.0690(6) Uani d . 1.00 Cl
Cl43 0.42593(16) 0.21642(13) -0.11478(10) 0.0643(5) Uani d . 1.00 Cl
O101 0.5397(3) 0.9723(3) 0.1340(2) 0.0496(13) Uani d . 1.00 O
O102 0.6925(3) 0.9815(3) 0.0561(2) 0.0558(14) Uani d . 1.00 O
O201 0.5083(4) 0.7760(3) -0.0206(2) 0.0535(14) Uani d . 1.00 O
O202 0.5752(3) 0.5957(3) 0.0978(2) 0.0499(13) Uani d . 1.00 O
O301 0.4123(4) 0.6333(3) -0.1700(2) 0.0658(16) Uani d . 1.00 O
O401 0.5328(3) 0.5349(3) -0.0986(2) 0.0513(14) Uani d . 1.00 O
N201 0.6263(4) 0.8126(4) 0.0997(2) 0.0440(16) Uani d . 1.00 N
N301 0.6692(4) 0.7160(4) -0.0765(2) 0.0447(16) Uani d . 1.00 N
C101 0.5159(6) 1.0953(5) 0.1346(3) 0.051(2) Uani d . 1.00 C
C102 0.6235(5) 1.1629(5) 0.1559(3) 0.062(2) Uani d . 1.00 C
C103 0.4142(5) 1.1059(5) 0.1859(3) 0.066(2) Uani d . 1.00 C
C104 0.4747(5) 1.1322(5) 0.0647(3) 0.059(2) Uani d . 1.00 C
C105 0.6247(6) 0.9287(5) 0.0933(3) 0.054(2) Uani d . 1.00 C
C201 0.6852(5) 0.7437(5) 0.0481(3) 0.044(2) Uani d . 1.00 C
C202 0.6155(5) 0.7501(5) -0.0189(3) 0.042(2) Uani d . 1.00 C
C203 0.6927(5) 0.6215(4) 0.0739(3) 0.048(2) Uani d . 1.00 C
C204 0.7850(5) 0.6064(5) 0.1286(3) 0.064(2) Uani d . 1.00 C
C205 0.5478(5) 0.4782(4) 0.1035(3) 0.056(2) Uani d . 1.00 C
C206 0.4235(6) 0.4666(5) 0.1282(3) 0.048(2) Uani d . 1.00 C
C207 0.3990(6) 0.4303(5) 0.1932(3) 0.057(2) Uani d . 1.00 C
C208 0.2848(6) 0.4217(5) 0.2168(3) 0.052(2) Uani d . 1.00 C
C209 0.1917(5) 0.4530(5) 0.1759(3) 0.050(2) Uani d . 1.00 C
C210 0.2140(6) 0.4905(5) 0.1097(3) 0.054(2) Uani d . 1.00 C
C211 0.3299(6) 0.4951(5) 0.0879(3) 0.058(2) Uani d . 1.00 C
C301 0.6021(5) 0.7115(5) -0.1405(3) 0.048(2) Uani d . 1.00 C
C302 0.5033(6) 0.6275(5) -0.1387(3) 0.054(2) Uani d . 1.00 C
C303 0.6941(5) 0.6794(5) -0.1940(3) 0.054(2) Uani d . 1.00 C
C304 0.8137(5) 0.7166(5) -0.1627(3) 0.051(2) Uani d . 1.00 C
C305 0.7965(5) 0.6919(5) -0.0859(2) 0.053(2) Uani d . 1.00 C
C401 0.4527(6) 0.4396(4) -0.0985(3) 0.060(2) Uani d . 1.00 C
C402 0.5208(5) 0.3351(5) -0.1216(3) 0.053(2) Uani d . 1.00 C
H1 0.5900 0.7758 0.1378 0.053 Uiso c R 1.00 H
H2 0.1132 0.4508 0.1933 0.060 Uiso c R 1.00 H
H3 0.3462 0.5209 0.0425 0.069 Uiso c R 1.00 H
H4 0.7105 0.5730 0.0361 0.057 Uiso c R 1.00 H
H5 0.5710 0.7851 -0.1507 0.058 Uiso c R 1.00 H
H6 0.3402 1.0966 0.1634 0.080 Uiso c R 1.00 H
H7 0.4176 1.1794 0.2066 0.080 Uiso c R 1.00 H
H8 0.4226 1.0489 0.2205 0.080 Uiso c R 1.00 H
H9 0.6199 1.1720 0.2045 0.075 Uiso c R 1.00 H
H10 0.6247 1.2360 0.1346 0.075 Uiso c R 1.00 H
H11 0.6932 1.1221 0.1440 0.075 Uiso c R 1.00 H
H12 0.7626 0.7730 0.0410 0.053 Uiso c R 1.00 H
H13 0.5563 0.4413 0.0602 0.067 Uiso c R 1.00 H
H14 0.6000 0.4441 0.1359 0.067 Uiso c R 1.00 H
H15 0.8263 0.7960 -0.1700 0.061 Uiso c R 1.00 H
H16 0.8780 0.6746 -0.1814 0.061 Uiso c R 1.00 H
H17 0.8438 0.7401 -0.0577 0.064 Uiso c R 1.00 H
H18 0.8143 0.6142 -0.0761 0.064 Uiso c R 1.00 H
H19 0.4225 0.4275 -0.0534 0.072 Uiso c R 1.00 H
H20 0.3890 0.4537 -0.1293 0.072 Uiso c R 1.00 H
H21 0.2699 0.3921 0.2616 0.063 Uiso c R 1.00 H
H22 0.5410 1.1551 0.0381 0.071 Uiso c R 1.00 H
H23 0.4209 1.1943 0.0686 0.071 Uiso c R 1.00 H
H24 0.4365 1.0696 0.0429 0.071 Uiso c R 1.00 H
H25 0.7956 0.6782 0.1507 0.077 Uiso c R 1.00 H
H26 0.8578 0.5823 0.1091 0.077 Uiso c R 1.00 H
H27 0.7591 0.5515 0.1614 0.077 Uiso c R 1.00 H
H28 0.6931 0.5988 -0.2000 0.064 Uiso c R 1.00 H
H29 0.6799 0.7158 -0.2369 0.064 Uiso c R 1.00 H
H30 0.1508 0.5105 0.0799 0.065 Uiso c R 1.00 H
H31 0.4633 0.4094 0.2221 0.069 Uiso c R 1.00 H

loop_
_atom_site_aniso_label
_atom_site_aniso_U_11
_atom_site_aniso_U_22
_atom_site_aniso_U_33
_atom_site_aniso_U_12
_atom_site_aniso_U_13
_atom_site_aniso_U_23
Cl41 0.0607(11) 0.0582(11) 0.0698(12) 0.0017(9) -0.0083(10) 0.0002(10)
Cl42 0.0809(13) 0.0710(12) 0.0551(11) -0.0037(11) 0.0055(10) -0.0088(9)
Cl43 0.0660(11) 0.0517(10) 0.0752(12) -0.0060(9) -0.0046(10) -0.0041(9)
O101 0.060(3) 0.039(2) 0.050(2) 0.000(2) 0.010(2) 0.000(2)
O102 0.064(3) 0.048(2) 0.055(3) -0.004(2) 0.008(2) 0.001(2)
O201 0.055(2) 0.060(2) 0.045(2) 0.000(2) 0.001(2) 0.004(2)
O202 0.048(2) 0.038(2) 0.063(3) -0.002(2) 0.009(2) 0.000(2)
O301 0.055(3) 0.064(3) 0.078(3) -0.002(2) -0.021(2) 0.005(2)
O401 0.044(2) 0.050(2) 0.060(3) -0.003(2) -0.002(2) -0.004(2)
N201 0.066(3) 0.043(3) 0.024(2) -0.001(2) 0.007(2) 0.001(2)
N301 0.044(3) 0.052(3) 0.039(3) 0.000(2) -0.007(2) 0.002(2)
C101 0.061(4) 0.036(4) 0.055(4) -0.002(3) 0.008(3) 0.002(3)
C102 0.067(5) 0.045(4) 0.075(5) 0.006(3) -0.016(4) 0.001(4)
C103 0.064(5) 0.046(4) 0.089(5) 0.009(3) 0.012(4) 0.001(3)
C104 0.067(5) 0.048(4) 0.063(4) 0.001(3) 0.002(4) 0.003(3)
C105 0.065(5) 0.046(4) 0.052(5) -0.013(3) -0.003(4) -0.002(3)
C201 0.043(4) 0.048(4) 0.041(4) -0.004(3) -0.001(3) 0.000(3)
C202 0.048(4) 0.045(4) 0.032(4) -0.007(3) 0.003(3) 0.003(3)
C203 0.058(4) 0.038(3) 0.048(4) -0.008(3) -0.003(3) -0.004(3)
C204 0.058(4) 0.065(5) 0.070(5) -0.003(3) 0.000(4) 0.009(4)
C205 0.062(4) 0.034(3) 0.072(5) 0.001(3) 0.003(4) -0.003(3)
C206 0.043(4) 0.046(4) 0.054(4) -0.006(3) -0.005(4) -0.011(3)
C207 0.061(5) 0.047(4) 0.063(5) -0.004(3) -0.005(4) -0.002(3)
C208 0.070(5) 0.046(4) 0.042(4) -0.014(3) 0.018(4) -0.005(3)
C209 0.037(4) 0.047(4) 0.067(5) -0.003(3) 0.007(3) -0.009(3)
C210 0.067(5) 0.046(4) 0.051(4) -0.009(3) -0.005(4) -0.002(3)
C211 0.068(5) 0.046(4) 0.059(5) -0.011(3) 0.010(4) 0.000(3)
C301 0.051(4) 0.047(4) 0.047(4) -0.007(3) -0.005(3) 0.002(3)
C302 0.059(4) 0.046(4) 0.059(4) -0.001(4) -0.004(4) -0.006(3)
C303 0.049(4) 0.070(4) 0.042(4) -0.002(3) 0.006(3) 0.002(3)
C304 0.044(4) 0.053(4) 0.056(4) 0.005(3) -0.012(3) -0.003(3)
C305 0.046(4) 0.071(5) 0.042(4) 0.013(3) -0.001(3) -0.008(3)
C401 0.066(4) 0.045(4) 0.069(5) -0.007(3) 0.004(4) -0.010(3)
C402 0.055(4) 0.039(3) 0.065(4) -0.003(3) -0.002(3) -0.004(3)

loop_
_atom_type_symbol
_atom_type_description
_atom_type_scat_dispersion_real
_atom_type_scat_dispersion_imag
_atom_type_scat_source
C C 0.0018 0.0009 'International Tables Vol C Tables 4.2.6.8 and 6.1.1.4'
H H 0.0000 0.0000 'International Tables Vol C Tables 4.2.6.8 and 6.1.1.4'
N N 0.0031 0.0018 'International Tables Vol C Tables 4.2.6.8 and 6.1.1.4'
O O 0.0049 0.0032 'International Tables Vol C Tables 4.2.6.8 and 6.1.1.4'

loop_
_geom_angle_atom_site_label_1
_geom_angle_atom_site_label_2
_geom_angle_atom_site_label_3
_geom_angle
C101 O101 C105 120.6(4)
C203 O202 C205 115.5(4)
C302 O401 C401 117.3(4)
C105 N201 C201 119.8(5)
C202 N301 C301 119.3(5)
C202 N301 C305 127.1(5)
C301 N301 C305 113.3(4)
O101 C101 C102 111.7(5)
O101 C101 C103 102.9(4)
O101 C101 C104 109.5(5)
C102 C101 C103 112.7(5)
C102 C101 C104 110.4(5)
C103 C101 C104 109.5(5)
O101 C105 O102 127.2(6)
O101 C105 N201 109.5(5)
O102 C105 N201 123.3(6)
N201 C201 C202 109.0(4)
N201 C201 C203 108.7(4)
C202 C201 C203 111.0(5)
O201 C202 N301 119.5(5)
O201 C202 C201 122.4(5)
N301 C202 C201 117.8(5)
O202 C203 C201 104.6(4)
O202 C203 C204 113.0(5)
C201 C203 C204 112.6(5)
O202 C205 C206 108.7(4)
C205 C206 C207 121.2(6)
C205 C206 C211 121.9(6)
C207 C206 C211 116.9(6)
C206 C207 C208 121.5(6)
C207 C208 C209 120.6(6)
C208 C209 C210 119.0(6)
C209 C210 C211 118.2(6)
C206 C211 C210 123.7(6)
N301 C301 C302 113.3(5)
N301 C301 C303 103.6(4)
C302 C301 C303 111.6(5)
O301 C302 O401 122.7(6)
O301 C302 C301 126.6(6)
O401 C302 C301 110.5(5)
C301 C303 C304 105.2(4)
C303 C304 C305 102.6(4)
N301 C305 C304 102.0(4)
O401 C401 C402 107.7(5)
Cl41 C402 Cl42 107.6(3)
Cl41 C402 Cl43 109.3(3)
Cl41 C402 C401 112.1(4)
Cl42 C402 Cl43 109.2(3)
Cl42 C402 C401 111.0(4)
Cl43 C402 C401 107.7(4)
C105 N201 H1 121.1
C201 N201 H1 119.1
C101 C102 H9 107.3
C101 C102 H10 111.3
C101 C102 H11 109.8
H9 C102 H10 109.5
H9 C102 H11 109.5
H10 C102 H11 109.5
C101 C103 H6 110.7
C101 C103 H7 108.6
C101 C103 H8 109.1
H6 C103 H7 109.5
H6 C103 H8 109.5
H7 C103 H8 109.5
C101 C104 H22 109.2
C101 C104 H23 110.3
C101 C104 H24 108.9
H22 C104 H23 109.5
H22 C104 H24 109.5
H23 C104 H24 109.5
N201 C201 H12 108.9
C202 C201 H12 109.6
C203 C201 H12 109.6
O202 C203 H4 108.6
C201 C203 H4 108.6
C204 C203 H4 109.3
C203 C204 H25 107.7
C203 C204 H26 110.8
C203 C204 H27 109.9
H25 C204 H26 109.5
H25 C204 H27 109.5
H26 C204 H27 109.5
O202 C205 H13 110.5
O202 C205 H14 108.9
C206 C205 H13 109.8
C206 C205 H14 109.6
H13 C205 H14 109.5
C206 C207 H31 118.2
C208 C207 H31 120.3
C207 C208 H21 119.9
C209 C208 H21 119.5
C208 C209 H2 120.3
C210 C209 H2 120.7
C209 C210 H30 120.5
C211 C210 H30 121.2
C206 C211 H3 117.4
C210 C211 H3 118.9
N301 C301 H5 109.7
C302 C301 H5 108.9
C303 C301 H5 109.6
C301 C303 H28 108.8
C301 C303 H29 111.9
C304 C303 H28 109.8
C304 C303 H29 111.5
H28 C303 H29 109.5
C303 C304 H15 110.4
C303 C304 H16 112.0
C305 C304 H15 110.4
C305 C304 H16 111.8
H15 C304 H16 109.5
N301 C305 H17 111.4
N301 C305 H18 111.4
C304 C305 H17 112.1
C304 C305 H18 110.4
H17 C305 H18 109.5
O401 C401 H19 110.1
O401 C401 H20 110.0
C402 C401 H19 109.7
C402 C401 H20 109.9
H19 C401 H20 109.5

loop_
_geom_bond_atom_site_label_1
_geom_bond_atom_site_label_2
_geom_bond_distance
Cl41 C402 1.768(6)
Cl42 C402 1.765(6)
Cl43 C402 1.759(6)
O101 C101 1.462(7)
O101 C105 1.344(8)
O102 C105 1.221(8)
O201 C202 1.251(8)
O202 C203 1.440(7)
O202 C205 1.412(6)
O301 C302 1.197(8)
O401 C302 1.375(8)
O401 C401 1.437(7)
N201 C105 1.364(8)
N201 C201 1.448(7)
N301 C202 1.334(8)
N301 C301 1.457(7)
N301 C305 1.478(7)
C101 C102 1.509(9)
C101 C103 1.528(9)
C101 C104 1.498(9)
C201 C202 1.523(9)
C201 C203 1.516(8)
C203 C204 1.499(9)
C205 C206 1.492(9)
C206 C207 1.360(10)
C206 C211 1.358(10)
C207 C208 1.375(10)
C208 C209 1.369(9)
C209 C210 1.381(10)
C210 C211 1.378(10)
C301 C302 1.488(9)
C301 C303 1.517(8)
C303 C304 1.545(8)
C304 C305 1.532(8)
C401 C402 1.512(8)
N201 H1 0.950
C102 H9 0.950
C102 H10 0.950
C102 H11 0.950
C103 H6 0.950
C103 H7 0.950
C103 H8 0.950
C104 H22 0.950
C104 H23 0.950
C104 H24 0.950
C201 H12 0.950
C203 H4 0.950
C204 H25 0.950
C204 H26 0.950
C204 H27 0.950
C205 H13 0.950
C205 H14 0.950
C207 H31 0.950
C208 H21 0.950
C209 H2 0.950
C210 H30 0.950
C211 H3 0.950
C301 H5 0.950
C303 H28 0.950
C303 H29 0.950
C304 H15 0.950
C304 H16 0.950
C305 H17 0.950
C305 H18 0.950
C401 H19 0.950
C401 H20 0.950

loop_
_geom_hbond_atom_site_label_D
_geom_hbond_atom_site_label_H
_geom_hbond_atom_site_label_A
_geom_hbond_distance_DH
_geom_hbond_distance_HA
_geom_hbond_distance_DA
_geom_hbond_angle_DHA
_geom_hbond_publ_flag
N201 H1 O202 0.95 2.25 2.601(6) 101 yes

loop_
_geom_torsion_atom_site_label_1
_geom_torsion_atom_site_label_2
_geom_torsion_atom_site_label_3
_geom_torsion_atom_site_label_4
_geom_torsion
_geom_torsion_publ_flag
C101 O101 C105 O102 3.2(10) ?
C101 O101 C105 N201 -177.5(5) yes
C105 O101 C101 C102 -59.6(7) ?
C105 O101 C101 C103 179.2(5) ?
C105 O101 C101 C104 62.9(7) ?
C203 O202 C205 C206 -179.6(5) ?
C205 O202 C203 C201 160.1(4) ?
C205 O202 C203 C204 -77.1(6) ?
C302 O401 C401 C402 122.3(5) ?
C401 O401 C302 O301 3.7(9) ?
C401 O401 C302 C301 -172.5(5) yes
C105 N201 C201 C202 -68.8(6) yes
C105 N201 C201 C203 170.0(5) ?
C201 N201 C105 O101 162.6(5) yes
C201 N201 C105 O102 -18.1(9) ?
C202 N301 C301 C302 -63.5(7) yes
C202 N301 C301 C303 175.4(5) ?
C301 N301 C202 O201 1.0(8) ?
C301 N301 C202 C201 174.6(5) yes
C202 N301 C305 C304 -152.7(5) ?
C305 N301 C202 O201 174.2(5) ?
C305 N301 C202 C201 -12.1(9) ?
C301 N301 C305 C304 20.9(6) ?
C305 N301 C301 C302 122.4(5) ?
C305 N301 C301 C303 1.3(6) ?
N201 C201 C202 O201 -22.5(8) ?
N201 C201 C202 N301 164.0(5) yes
N201 C201 C203 O202 48.1(6) ?
N201 C201 C203 C204 -74.9(6) ?
C202 C201 C203 O202 -71.8(6) ?
C202 C201 C203 C204 165.2(5) ?
C203 C201 C202 O201 97.2(6) ?
C203 C201 C202 N301 -76.2(7) ?
O202 C205 C206 C207 -108.3(6) ?
O202 C205 C206 C211 69.5(7) ?
C205 C206 C207 C208 178.6(5) ?
C205 C206 C211 C210 -177.0(5) ?
C207 C206 C211 C210 1.0(9) ?
C211 C206 C207 C208 0.6(9) ?
C206 C207 C208 C209 -2.0(9) ?
C207 C208 C209 C210 1.7(9) ?
C208 C209 C210 C211 -0.2(6) ?
C209 C210 C211 C206 -1.2(9) ?
N301 C301 C302 O301 150.7(6) ?
N301 C301 C302 O401 -33.3(7) yes
N301 C301 C303 C304 -23.0(6) ?
C302 C301 C303 C304 -145.3(5) ?
C303 C301 C302 O301 -92.8(8) ?
C303 C301 C302 O401 83.2(6) ?
C301 C303 C304 C305 35.8(6) ?
C303 C304 C305 N301 -33.5(5) ?
O401 C401 C402 Cl41 55.1(5) ?
O401 C401 C402 Cl42 -65.2(5) ?
O401 C401 C402 Cl43 175.3(4) ?

loop_
_cod_related_entry_id
_cod_related_entry_database
_cod_related_entry_code
1 ChemSpider 21180094
